data_1506876
loop_
_publ_author_name
'Kommana, Praveen'
'Satish Kumar, N.'
'Vittal, Jagadese J.'
'Jayasree, E. G.'
'Jemmis, E. D.'
'Kumara Swamy, K. C.'

_publ_section_title
;
 Does a sterically bulky group occupy the equatorial site in trigonal
 bipyramidal phosphorus?
;
_journal_issue 2
_journal_name_full 'Organic letters'
_journal_page_first 145
_journal_page_last 148
_journal_paper_doi 10.1021/ol035990i
_journal_volume 6
_journal_year 2004
_chemical_formula_sum 'C36.5 H43 Cl4 O4 P'
_chemical_formula_weight 718.48
_chemical_name_systematic
; 
 ? 
;
_space_group_IT_number 2
_symmetry_cell_setting triclinic
_symmetry_space_group_name_Hall '-P 1'
_symmetry_space_group_name_H-M 'P -1'
_atom_sites_solution_hydrogens geom
_atom_sites_solution_primary direct
_atom_sites_solution_secondary difmap
_audit_creation_method SHELXL-97
_cell_angle_alpha 84.208(2)
_cell_angle_beta 81.966(2)
_cell_angle_gamma 82.869(2)
_cell_formula_units_Z 2
_cell_length_a 9.5164(7)
_cell_length_b 10.9825(9)
_cell_length_c 17.8763(14)
_cell_measurement_reflns_used 4294
_cell_measurement_temperature 296(2)
_cell_measurement_theta_max 25.0
_cell_measurement_theta_min 2.28
_cell_volume 1829.0(2)
_computing_cell_refinement 'Bruker AXS, SAINT'
_computing_data_collection 'Bruker AXS, SMART'
_computing_data_reduction 'Bruker AXS, SAINT'
_computing_molecular_graphics 'Bruker AXS, SHELXTL'
_computing_publication_material 'Bruker AXS, SHELXTL'
_computing_structure_refinement 'SHELXL-97 (Sheldrick, 1997)'
_computing_structure_solution 'SHELXS-97 (Sheldrick, 1990)'
_diffrn_ambient_temperature 296(2)
_diffrn_measured_fraction_theta_full 1.000
_diffrn_measured_fraction_theta_max 1.000
_diffrn_measurement_method '\w scans'
_diffrn_radiation_monochromator graphite
_diffrn_radiation_source 'fine-focus sealed tube'
_diffrn_radiation_type MoK\a
_diffrn_radiation_wavelength 0.71073
_diffrn_reflns_av_R_equivalents 0.0172
_diffrn_reflns_av_sigmaI/netI 0.0387
_diffrn_reflns_limit_h_max 10
_diffrn_reflns_limit_h_min -11
_diffrn_reflns_limit_k_max 12
_diffrn_reflns_limit_k_min -13
_diffrn_reflns_limit_l_max 16
_diffrn_reflns_limit_l_min -21
_diffrn_reflns_number 10726
_diffrn_reflns_theta_full 25.00
_diffrn_reflns_theta_max 25.00
_diffrn_reflns_theta_min 1.88
_exptl_absorpt_coefficient_mu 0.404
_exptl_absorpt_correction_T_max 0.9281
_exptl_absorpt_correction_T_min 0.7438
_exptl_absorpt_correction_type 'sadabs (Sheldrick, 1996)'
_exptl_crystal_colour colorless
_exptl_crystal_density_diffrn 1.305
_exptl_crystal_density_meas ?
_exptl_crystal_density_method 'not measured'
_exptl_crystal_description 'block, cut'
_exptl_crystal_F_000 754
_exptl_crystal_size_max 0.50
_exptl_crystal_size_mid 0.38
_exptl_crystal_size_min 0.18
_refine_diff_density_max 0.363
_refine_diff_density_min -0.262
_refine_diff_density_rms 0.045
_refine_ls_extinction_method none
_refine_ls_goodness_of_fit_ref 1.004
_refine_ls_hydrogen_treatment mixed
_refine_ls_matrix_type full
_refine_ls_number_parameters 406
_refine_ls_number_reflns 6446
_refine_ls_number_restraints 3
_refine_ls_restrained_S_all 1.006
_refine_ls_R_factor_all 0.0590
_refine_ls_R_factor_gt 0.0436
_refine_ls_shift/su_max 0.000
_refine_ls_shift/su_mean 0.000
_refine_ls_structure_factor_coef Fsqd
_refine_ls_weighting_details 'calc w=1/[\s^2^(Fo^2^)+(0.0560P)^2^+0.0000P] where P=(Fo^2^+2Fc^2^)/3'
_refine_ls_weighting_scheme calc
_refine_ls_wR_factor_gt 0.1042
_refine_ls_wR_factor_ref 0.1091
_reflns_number_gt 4601
_reflns_number_total 6446
_reflns_threshold_expression >2sigma(I)
_cod_data_source_file ol035990isi20031013_093259.cif
_cod_data_source_block compd3
_cod_depositor_comments
;
The following automatic conversions were performed:

'_exptl_crystal_density_meas' value 'not measured' was changed to '?'
- the value is perceived as not measured.

Automatic conversion script
Id: cif_fix_values 3008 2015-01-20 13:52:24Z robertas 
;
_cod_original_sg_symbol_H-M P-1
_cod_original_formula_sum 'C36.50 H43 Cl4 O4 P'
_cod_database_code 1506876

loop_
_symmetry_equiv_pos_as_xyz
'x, y, z'
'-x, -y, -z'

loop_
_atom_site_label
_atom_site_type_symbol
_atom_site_fract_x
_atom_site_fract_y
_atom_site_fract_z
_atom_site_U_iso_or_equiv
_atom_site_adp_type
_atom_site_occupancy
_atom_site_symmetry_multiplicity
_atom_site_calc_flag
_atom_site_refinement_flags
_atom_site_disorder_assembly
_atom_site_disorder_group
P1 P 0.24865(6) 0.27098(5) 0.29185(3) 0.03947(16) Uani 1 1 d . . .
Cl1 Cl 0.06071(8) 0.68621(7) 0.24459(5) 0.0821(3) Uani 1 1 d . . .
Cl2 Cl 0.31360(10) 0.85515(6) 0.20255(5) 0.0887(3) Uani 1 1 d . . .
Cl3 Cl 0.62665(9) 0.73821(6) 0.20755(5) 0.0797(2) Uani 1 1 d . . .
Cl4 Cl 0.69099(6) 0.45100(6) 0.24745(4) 0.06007(19) Uani 1 1 d . . .
O1 O 0.26649(14) 0.22072(13) 0.37761(8) 0.0429(4) Uani 1 1 d . . .
O2 O 0.31156(14) 0.17956(13) 0.22729(8) 0.0428(4) Uani 1 1 d . . .
O3 O 0.41610(14) 0.32936(12) 0.28095(8) 0.0419(4) Uani 1 1 d . . .
O4 O 0.17766(15) 0.41647(13) 0.27392(9) 0.0465(4) Uani 1 1 d . . .
C1 C 0.4562(2) 0.14486(19) 0.19860(13) 0.0408(5) Uani 1 1 d . . .
C2 C 0.5054(2) 0.1730(2) 0.12244(13) 0.0485(6) Uani 1 1 d . . .
C3 C 0.6464(3) 0.1274(2) 0.09915(15) 0.0560(6) Uani 1 1 d . . .
H3 H 0.6835 0.1447 0.0488 0.067 Uiso 1 1 calc R . .
C4 C 0.7345(2) 0.0576(2) 0.14679(15) 0.0517(6) Uani 1 1 d . . .
C5 C 0.6781(2) 0.0320(2) 0.22064(14) 0.0477(6) Uani 1 1 d . . .
H5 H 0.7358 -0.0142 0.2536 0.057 Uiso 1 1 calc R . .
C6 C 0.5386(2) 0.07218(18) 0.24817(13) 0.0425(5) Uani 1 1 d . . .
C7 C 0.4784(2) 0.03078(19) 0.32762(13) 0.0466(6) Uani 1 1 d . . .
H7A H 0.5228 -0.0518 0.3401 0.056 Uiso 1 1 calc R . .
H7B H 0.3772 0.0256 0.3283 0.056 Uiso 1 1 calc R . .
C8 C 0.4961(2) 0.11015(19) 0.38950(12) 0.0426(5) Uani 1 1 d . . .
C9 C 0.3915(2) 0.2018(2) 0.41377(13) 0.0429(5) Uani 1 1 d . . .
C10 C 0.3997(3) 0.2669(2) 0.47590(13) 0.0504(6) Uani 1 1 d . . .
C11 C 0.5252(3) 0.2406(2) 0.50842(14) 0.0571(7) Uani 1 1 d . . .
H11 H 0.5362 0.2841 0.5489 0.069 Uiso 1 1 calc R . .
C12 C 0.6349(2) 0.1533(2) 0.48405(14) 0.0547(6) Uani 1 1 d . . .
C13 C 0.6182(2) 0.0885(2) 0.42515(14) 0.0518(6) Uani 1 1 d . . .
H13 H 0.6904 0.0284 0.4086 0.062 Uiso 1 1 calc R . .
C14 C 0.8851(3) 0.0066(3) 0.11644(17) 0.0771(9) Uani 1 1 d . . .
H14A H 0.8812 -0.0469 0.0777 0.116 Uiso 1 1 calc R . .
H14B H 0.9305 -0.0388 0.1569 0.116 Uiso 1 1 calc R . .
H14C H 0.9387 0.0734 0.0955 0.116 Uiso 1 1 calc R . .
C15 C 0.7689(3) 0.1294(3) 0.52332(16) 0.0774(9) Uani 1 1 d . . .
H15A H 0.8334 0.0659 0.4997 0.116 Uiso 1 1 calc R . .
H15B H 0.7434 0.1036 0.5759 0.116 Uiso 1 1 calc R . .
H15C H 0.8143 0.2035 0.5191 0.116 Uiso 1 1 calc R . .
C16 C 0.4126(3) 0.2423(3) 0.06375(14) 0.0607(7) Uani 1 1 d . . .
C17 C 0.3407(3) 0.3664(3) 0.08978(16) 0.0738(8) Uani 1 1 d . . .
H17A H 0.2941 0.4115 0.0495 0.111 Uiso 1 1 calc R . .
H17B H 0.4115 0.4129 0.1028 0.111 Uiso 1 1 calc R . .
H17C H 0.2714 0.3526 0.1333 0.111 Uiso 1 1 calc R . .
C18 C 0.5018(4) 0.2701(4) -0.01352(16) 0.1020(12) Uani 1 1 d . . .
H18A H 0.5399 0.1941 -0.0348 0.153 Uiso 1 1 calc R . .
H18B H 0.5789 0.3149 -0.0067 0.153 Uiso 1 1 calc R . .
H18C H 0.4423 0.3185 -0.0472 0.153 Uiso 1 1 calc R . .
C19 C 0.2987(3) 0.1592(3) 0.05301(19) 0.0884(10) Uani 1 1 d . . .
H19A H 0.3448 0.0844 0.0330 0.133 Uiso 1 1 calc R . .
H19B H 0.2369 0.2016 0.0184 0.133 Uiso 1 1 calc R . .
H19C H 0.2435 0.1401 0.1010 0.133 Uiso 1 1 calc R . .
C20 C 0.2755(3) 0.3543(3) 0.51234(15) 0.0669(8) Uani 1 1 d . . .
C21 C 0.2281(3) 0.4613(3) 0.45541(16) 0.0764(9) Uani 1 1 d . . .
H21A H 0.1756 0.4314 0.4203 0.115 Uiso 1 1 calc R . .
H21B H 0.3107 0.4951 0.4282 0.115 Uiso 1 1 calc R . .
H21C H 0.1684 0.5241 0.4823 0.115 Uiso 1 1 calc R . .
C22 C 0.1516(3) 0.2803(3) 0.54314(18) 0.0873(10) Uani 1 1 d . . .
H22A H 0.1792 0.2213 0.5834 0.131 Uiso 1 1 calc R . .
H22B H 0.1268 0.2380 0.5032 0.131 Uiso 1 1 calc R . .
H22C H 0.0707 0.3349 0.5622 0.131 Uiso 1 1 calc R . .
C23 C 0.3183(4) 0.4136(4) 0.57926(19) 0.1076(13) Uani 1 1 d . . .
H23A H 0.2388 0.4676 0.6005 0.161 Uiso 1 1 calc R . .
H23B H 0.3975 0.4598 0.5616 0.161 Uiso 1 1 calc R . .
H23C H 0.3451 0.3502 0.6174 0.161 Uiso 1 1 calc R . .
C24 C 0.4085(2) 0.45147(19) 0.26235(12) 0.0397(5) Uani 1 1 d . . .
C25 C 0.2710(2) 0.5028(2) 0.25910(12) 0.0434(5) Uani 1 1 d . . .
C26 C 0.2368(3) 0.6266(2) 0.24281(13) 0.0514(6) Uani 1 1 d . . .
C27 C 0.3495(3) 0.6993(2) 0.22629(14) 0.0563(7) Uani 1 1 d . . .
C28 C 0.4893(3) 0.6471(2) 0.22803(13) 0.0515(6) Uani 1 1 d . . .
C29 C 0.5198(2) 0.5206(2) 0.24633(12) 0.0437(5) Uani 1 1 d . . .
C30 C 0.0638(2) 0.2241(2) 0.29841(14) 0.0486(6) Uani 1 1 d . . .
C31 C -0.0392(2) 0.2944(2) 0.35742(15) 0.0613(7) Uani 1 1 d . . .
H31A H -0.1316 0.2658 0.3620 0.092 Uiso 1 1 calc R . .
H31B H -0.0468 0.3809 0.3416 0.092 Uiso 1 1 calc R . .
H31C H -0.0035 0.2804 0.4056 0.092 Uiso 1 1 calc R . .
C32 C 0.0631(3) 0.0862(2) 0.32157(18) 0.0691(8) Uani 1 1 d . . .
H32A H 0.0960 0.0673 0.3702 0.104 Uiso 1 1 calc R . .
H32B H 0.1250 0.0404 0.2846 0.104 Uiso 1 1 calc R . .
H32C H -0.0323 0.0644 0.3244 0.104 Uiso 1 1 calc R . .
C33 C 0.0069(3) 0.2530(3) 0.22173(15) 0.0652(7) Uani 1 1 d . . .
H33A H 0.0650 0.2044 0.1848 0.098 Uiso 1 1 calc R . .
H33B H 0.0099 0.3388 0.2057 0.098 Uiso 1 1 calc R . .
H33C H -0.0898 0.2338 0.2266 0.098 Uiso 1 1 calc R . .
C1S C -0.0235(5) 0.4297(3) -0.0140(3) 0.0827(18) Uiso 0.50 1 d PGD A -1
C2S C -0.0834(5) 0.4796(4) 0.0532(3) 0.081(2) Uiso 0.50 1 d PGD A -1
H2SA H -0.1511 0.4397 0.0861 0.097 Uiso 0.50 1 calc PR A -1
C3S C -0.0421(5) 0.5890(4) 0.0712(2) 0.106(2) Uiso 0.50 1 d PG A -1
H3SA H -0.0822 0.6223 0.1161 0.128 Uiso 0.50 1 calc PR A -1
C4S C 0.0591(6) 0.6485(3) 0.0220(3) 0.097(2) Uiso 0.50 1 d PG A -1
H4SA H 0.0867 0.7217 0.0340 0.117 Uiso 0.50 1 calc PR A -1
C5S C 0.1189(4) 0.5987(4) -0.0453(3) 0.0843(18) Uiso 0.50 1 d PG A -1
H5SA H 0.1866 0.6385 -0.0782 0.101 Uiso 0.50 1 calc PR A -1
C6S C 0.0777(5) 0.4893(4) -0.0632(2) 0.072(2) Uiso 0.50 1 d PGD A -1
H6SA H 0.1177 0.4559 -0.1082 0.086 Uiso 0.50 1 calc PR A -1
C7S C -0.0678(10) 0.3105(6) -0.0351(5) 0.137(3) Uiso 0.50 1 d PD A -1
H7SA H -0.1375 0.2803 0.0042 0.205 Uiso 0.50 1 calc PR A -1
H7SB H 0.0143 0.2503 -0.0409 0.205 Uiso 0.50 1 calc PR A -1
H7SC H -0.1082 0.3257 -0.0819 0.205 Uiso 0.50 1 calc PR A -1

loop_
_atom_site_aniso_label
_atom_site_aniso_U_11
_atom_site_aniso_U_22
_atom_site_aniso_U_33
_atom_site_aniso_U_23
_atom_site_aniso_U_13
_atom_site_aniso_U_12
P1 0.0345(3) 0.0364(3) 0.0464(4) -0.0009(3) -0.0077(3) 0.0010(2)
Cl1 0.0715(5) 0.0604(4) 0.1049(6) -0.0008(4) -0.0138(4) 0.0276(4)
Cl2 0.1244(7) 0.0327(4) 0.1040(6) -0.0009(4) -0.0112(5) 0.0028(4)
Cl3 0.0989(6) 0.0555(4) 0.0904(6) -0.0017(4) -0.0113(5) -0.0357(4)
Cl4 0.0449(3) 0.0624(4) 0.0735(5) -0.0051(3) -0.0085(3) -0.0081(3)
O1 0.0354(8) 0.0465(9) 0.0454(9) -0.0023(7) -0.0069(7) 0.0011(7)
O2 0.0367(8) 0.0429(9) 0.0484(9) -0.0052(7) -0.0054(7) -0.0022(7)
O3 0.0371(8) 0.0325(8) 0.0552(10) 0.0003(7) -0.0092(7) -0.0003(6)
O4 0.0390(8) 0.0396(9) 0.0588(10) 0.0001(7) -0.0100(8) 0.0046(7)
C1 0.0364(12) 0.0348(12) 0.0517(14) -0.0092(10) -0.0034(11) -0.0039(9)
C2 0.0499(14) 0.0465(14) 0.0492(15) -0.0086(11) -0.0031(12) -0.0064(11)
C3 0.0561(15) 0.0569(16) 0.0533(16) -0.0119(12) 0.0047(13) -0.0076(13)
C4 0.0447(13) 0.0469(14) 0.0632(17) -0.0160(12) 0.0012(13) -0.0042(11)
C5 0.0429(13) 0.0373(13) 0.0638(17) -0.0080(11) -0.0099(12) -0.0011(10)
C6 0.0428(12) 0.0308(11) 0.0537(14) -0.0072(10) -0.0038(11) -0.0035(10)
C7 0.0454(13) 0.0326(12) 0.0585(15) 0.0043(11) -0.0055(12) 0.0011(10)
C8 0.0415(12) 0.0390(12) 0.0440(13) 0.0088(10) -0.0041(11) -0.0031(10)
C9 0.0379(12) 0.0461(13) 0.0430(13) 0.0056(10) -0.0090(11) -0.0013(10)
C10 0.0494(14) 0.0560(15) 0.0444(14) -0.0009(11) -0.0090(12) 0.0000(11)
C11 0.0593(16) 0.0662(17) 0.0469(15) 0.0025(12) -0.0142(13) -0.0090(14)
C12 0.0445(14) 0.0686(17) 0.0482(15) 0.0161(13) -0.0104(12) -0.0073(13)
C13 0.0419(13) 0.0528(15) 0.0542(15) 0.0137(12) -0.0045(12) 0.0032(11)
C14 0.0512(16) 0.088(2) 0.088(2) -0.0209(17) 0.0067(15) 0.0045(15)
C15 0.0521(16) 0.112(2) 0.0660(19) 0.0189(17) -0.0193(15) -0.0085(16)
C16 0.0648(17) 0.0696(18) 0.0470(15) -0.0047(13) -0.0102(14) -0.0017(14)
C17 0.091(2) 0.0677(19) 0.0584(17) 0.0078(14) -0.0186(16) 0.0082(16)
C18 0.100(3) 0.144(3) 0.0501(19) 0.0101(19) -0.0036(18) 0.014(2)
C19 0.087(2) 0.099(2) 0.088(2) -0.0264(19) -0.0396(19) 0.0019(19)
C20 0.0683(18) 0.0775(19) 0.0533(17) -0.0188(14) -0.0142(15) 0.0164(15)
C21 0.085(2) 0.0666(19) 0.074(2) -0.0209(15) -0.0164(17) 0.0226(16)
C22 0.070(2) 0.114(3) 0.066(2) -0.0069(18) 0.0103(16) 0.0179(19)
C23 0.115(3) 0.130(3) 0.080(2) -0.054(2) -0.036(2) 0.041(2)
C24 0.0465(13) 0.0337(12) 0.0385(13) -0.0047(9) -0.0087(11) 0.0017(10)
C25 0.0480(13) 0.0368(12) 0.0442(13) -0.0036(10) -0.0071(11) 0.0012(10)
C26 0.0622(15) 0.0386(13) 0.0504(15) -0.0059(11) -0.0108(13) 0.0122(12)
C27 0.0822(19) 0.0323(13) 0.0535(16) -0.0065(11) -0.0087(14) -0.0001(13)
C28 0.0692(17) 0.0398(13) 0.0476(14) -0.0070(11) -0.0076(13) -0.0119(12)
C29 0.0528(14) 0.0414(13) 0.0385(13) -0.0066(10) -0.0071(11) -0.0069(11)
C30 0.0348(12) 0.0503(14) 0.0596(16) -0.0033(12) -0.0058(11) -0.0021(10)
C31 0.0370(13) 0.0750(18) 0.0687(18) -0.0025(14) -0.0007(13) -0.0030(12)
C32 0.0438(14) 0.0548(16) 0.108(2) 0.0023(15) -0.0088(15) -0.0119(12)
C33 0.0406(14) 0.086(2) 0.0724(19) -0.0106(15) -0.0180(13) -0.0061(13)

loop_
_atom_type_symbol
_atom_type_description
_atom_type_scat_dispersion_real
_atom_type_scat_dispersion_imag
_atom_type_scat_source
C C 0.0033 0.0016 'International Tables Vol C Tables 4.2.6.8 and 6.1.1.4'
H H 0.0000 0.0000 'International Tables Vol C Tables 4.2.6.8 and 6.1.1.4'
O O 0.0106 0.0060 'International Tables Vol C Tables 4.2.6.8 and 6.1.1.4'
P P 0.1023 0.0942 'International Tables Vol C Tables 4.2.6.8 and 6.1.1.4'
Cl Cl 0.1484 0.1585 'International Tables Vol C Tables 4.2.6.8 and 6.1.1.4'

loop_
_geom_angle_atom_site_label_1
_geom_angle_atom_site_label_2
_geom_angle_atom_site_label_3
_geom_angle
O1 P1 O2 116.90(8)
O1 P1 O4 118.92(8)
O2 P1 O4 124.03(8)
O1 P1 O3 90.62(7)
O2 P1 O3 88.88(7)
O4 P1 O3 86.76(7)
O1 P1 C30 93.53(9)
O2 P1 C30 92.82(9)
O4 P1 C30 87.72(9)
O3 P1 C30 174.22(9)
C9 O1 P1 128.94(14)
C1 O2 P1 128.76(13)
C24 O3 P1 113.50(12)
C25 O4 P1 116.27(13)
C6 C1 C2 123.0(2)
C6 C1 O2 116.4(2)
C2 C1 O2 120.26(19)
C1 C2 C3 115.5(2)
C1 C2 C16 124.6(2)
C3 C2 C16 119.8(2)
C4 C3 C2 123.8(2)
C5 C4 C3 117.5(2)
C5 C4 C14 121.8(2)
C3 C4 C14 120.7(2)
C4 C5 C6 122.5(2)
C5 C6 C1 117.7(2)
C5 C6 C7 120.0(2)
C1 C6 C7 122.2(2)
C6 C7 C8 116.78(18)
C9 C8 C13 118.3(2)
C9 C8 C7 122.01(19)
C13 C8 C7 119.6(2)
C8 C9 C10 122.6(2)
C8 C9 O1 117.36(19)
C10 C9 O1 119.8(2)
C11 C10 C9 115.6(2)
C11 C10 C20 120.3(2)
C9 C10 C20 123.9(2)
C12 C11 C10 123.6(2)
C13 C12 C11 118.2(2)
C13 C12 C15 121.5(3)
C11 C12 C15 120.3(3)
C12 C13 C8 121.5(2)
C17 C16 C18 106.7(2)
C17 C16 C19 110.2(2)
C18 C16 C19 108.7(2)
C17 C16 C2 111.6(2)
C18 C16 C2 111.8(2)
C19 C16 C2 107.7(2)
C22 C20 C10 108.7(2)
C22 C20 C21 110.6(2)
C10 C20 C21 111.7(2)
C22 C20 C23 107.7(3)
C10 C20 C23 111.6(2)
C21 C20 C23 106.4(3)
O3 C24 C29 126.78(19)
O3 C24 C25 111.82(19)
C29 C24 C25 121.4(2)
O4 C25 C24 111.60(18)
O4 C25 C26 126.2(2)
C24 C25 C26 122.2(2)
C25 C26 C27 117.3(2)
C25 C26 Cl1 119.8(2)
C27 C26 Cl1 122.93(18)
C28 C27 C26 120.6(2)
C28 C27 Cl2 119.9(2)
C26 C27 Cl2 119.48(19)
C27 C28 C29 120.4(2)
C27 C28 Cl3 119.92(18)
C29 C28 Cl3 119.66(19)
C24 C29 C28 118.0(2)
C24 C29 Cl4 119.68(17)
C28 C29 Cl4 122.28(19)
C32 C30 C33 108.7(2)
C32 C30 C31 108.1(2)
C33 C30 C31 107.98(18)
C32 C30 P1 111.02(15)
C33 C30 P1 110.24(17)
C31 C30 P1 110.76(16)
C2S C1S C6S 120.0
C2S C1S C7S 120.9(5)
C6S C1S C7S 119.1(5)
C1S C2S C3S 120.0
C4S C3S C2S 120.0
C3S C4S C5S 120.0
C6S C5S C4S 120.0
C5S C6S C1S 120.0

loop_
_geom_bond_atom_site_label_1
_geom_bond_atom_site_label_2
_geom_bond_distance
P1 O1 1.6009(15)
P1 O2 1.6093(15)
P1 O4 1.6737(15)
P1 O3 1.7692(15)
P1 C30 1.879(2)
Cl1 C26 1.719(2)
Cl2 C27 1.725(2)
Cl3 C28 1.720(2)
Cl4 C29 1.713(2)
O1 C9 1.415(2)
O2 C1 1.419(2)
O3 C24 1.344(2)
O4 C25 1.361(3)
C1 C6 1.390(3)
C1 C2 1.393(3)
C2 C3 1.394(3)
C2 C16 1.546(3)
C3 C4 1.387(3)
C4 C5 1.369(3)
C4 C14 1.518(3)
C5 C6 1.385(3)
C6 C7 1.503(3)
C7 C8 1.515(3)
C8 C9 1.383(3)
C8 C13 1.386(3)
C9 C10 1.396(3)
C10 C11 1.387(3)
C10 C20 1.540(3)
C11 C12 1.381(3)
C12 C13 1.366(4)
C12 C15 1.522(3)
C16 C17 1.534(4)
C16 C18 1.540(4)
C16 C19 1.544(4)
C20 C22 1.523(4)
C20 C21 1.541(4)
C20 C23 1.542(4)
C24 C29 1.361(3)
C24 C25 1.365(3)
C25 C26 1.370(3)
C26 C27 1.396(4)
C27 C28 1.386(3)
C28 C29 1.399(3)
C30 C32 1.529(3)
C30 C33 1.533(3)
C30 C31 1.535(3)
C1S C2S 1.3900
C1S C6S 1.3900
C1S C7S 1.522(5)
C2S C3S 1.3900
C3S C4S 1.3900
C4S C5S 1.3900
C5S C6S 1.3900
